data_1000093
loop_
_publ_author_name
'Laval, J P'
'Abaouz, A'
'Frit, B'
'Le Bail, A'

_publ_section_title
;
Defect structure of the orthorhombic anion-excess fluorite related
SmF~1.60~O~0.70~
;
_journal_coden_ASTM EJSCE5
_journal_name_full
;
European Journal of Solid State Inorganic Chemistry
;
_journal_page_first 545
_journal_page_last 555
_journal_volume 27
_journal_year 1990
_chemical_formula_structural 'Sm F1.60 O0.70'
_chemical_formula_sum 'F1.6 O0.7 Sm'
_chemical_name_systematic 'Samarium fluoride oxide (1/1.6/.7)'
_space_group_IT_number 59
_symmetry_cell_setting orthorhombic
_symmetry_space_group_name_Hall '-P 2ab 2a'
_symmetry_space_group_name_H-M 'P m m n :2'
_cell_angle_alpha 90
_cell_angle_beta 90
_cell_angle_gamma 90
_cell_formula_units_Z 2
_cell_length_a 3.9041(1)
_cell_length_b 4.0397(1)
_cell_length_c 5.6473(2)
_cell_volume 89.1
_refine_ls_R_factor_all 0.033
_cod_original_sg_symbol_H-M 'P m m n Z'
_cod_original_formula_sum 'F1.6 O.7 Sm'
_cod_database_code 1000093

loop_
_symmetry_equiv_pos_as_xyz
x,y,z
1/2-x,y,z
x,1/2-y,z
1/2-x,1/2-y,z
-x,-y,-z
1/2+x,-y,-z
-x,1/2+y,-z
1/2+x,1/2+y,-z

loop_
_atom_site_label
_atom_site_type_symbol
_atom_site_symmetry_multiplicity
_atom_site_Wyckoff_symbol
_atom_site_fract_x
_atom_site_fract_y
_atom_site_fract_z
_atom_site_occupancy
_atom_site_attached_hydrogens
_atom_site_calc_flag
Sm1 Sm3+ 2 a 0.25 0.25 0.2267(1) 1. 0 d
O1 O2- 2 b 0.75 0.25 0.9765(9) 0.7 0 d
F1 F1- 2 b 0.75 0.25 0.9765(9) 0.3 0 d
F2 F1- 2 b 0.75 0.25 0.469(2) 0.52(1) 0 d
F3 F1- 4 e 0.25 0.097(3) 0.617(2) 0.39 0 d

loop_
_atom_type_symbol
_atom_type_oxidation_number
Sm3+ 3.000
O2- -2.000
F1- -1.000
